data_7062939
loop_
_publ_author_name
'Pavithra, Thangavel'
'Gnanaoli, Karthiyayini'
'Rajkumar, Deepan Babu'
'Puhazhendhi, Arulmozhi'
'Sivalingam, Soumya'
'Sampath, Natarajan'
'Nagarajan, Subbiah'
'Sridharan, Vellaisamy'
'Maheswari, C. Uma'

_publ_section_title
;
 Modular three-component synthesis of 6H-benzochromenone based blue
 luminogens under catalyst- and solvent-free conditions
;
_journal_issue 5
_journal_name_full 'New Journal of Chemistry'
_journal_page_first 2175
_journal_page_last 2182
_journal_paper_doi 10.1039/D3NJ04721K
_journal_volume 48
_journal_year 2024
_chemical_formula_moiety 'C23 H20 Br N O2'
_chemical_formula_sum 'C23 H20 Br N O2'
_chemical_formula_weight 422.31
_space_group_crystal_system triclinic
_space_group_IT_number 2
_space_group_name_Hall '-P 1'
_space_group_name_H-M_alt 'P -1'
_atom_sites_solution_hydrogens geom
_audit_creation_date 2023-09-20
_audit_creation_method
;
Olex2 1.5
(compiled 2023.03.06 svn.rbb2c1857 for OlexSys, GUI svn.r6748)
;
_audit_update_record
;
2023-09-21 deposited with the CCDC.	2023-12-26 downloaded from the CCDC.
;
_cell_angle_alpha 74.363(2)
_cell_angle_beta 76.108(2)
_cell_angle_gamma 89.435(2)
_cell_formula_units_Z 2
_cell_length_a 9.2857(6)
_cell_length_b 9.3554(6)
_cell_length_c 12.1715(8)
_cell_measurement_reflns_used 7654
_cell_measurement_temperature 293
_cell_measurement_theta_max 21.79
_cell_measurement_theta_min 2.26
_cell_volume 986.74(11)
_computing_cell_refinement 'SAINT V8.40B (?, 2016)'
_computing_data_reduction 'SAINT V8.40B (?, 2016)'
_computing_molecular_graphics 'Olex2 1.5 (Dolomanov et al., 2009)'
_computing_publication_material 'Olex2 1.5 (Dolomanov et al., 2009)'
_computing_structure_refinement 'SHELXL 2018/3 (Sheldrick, 2015)'
_diffrn_ambient_temperature 293
_diffrn_measured_fraction_theta_full 0.997
_diffrn_measured_fraction_theta_max 0.996
_diffrn_measurement_device_type 'Bruker APEX-II CCD'
_diffrn_measurement_method '\f and \w scans'
_diffrn_radiation_type MoK\a
_diffrn_radiation_wavelength 0.71073
_diffrn_reflns_av_R_equivalents 0.0488
_diffrn_reflns_av_unetI/netI 0.0493
_diffrn_reflns_Laue_measured_fraction_full 0.997
_diffrn_reflns_Laue_measured_fraction_max 0.996
_diffrn_reflns_limit_h_max 12
_diffrn_reflns_limit_h_min -12
_diffrn_reflns_limit_k_max 12
_diffrn_reflns_limit_k_min -12
_diffrn_reflns_limit_l_max 16
_diffrn_reflns_limit_l_min -16
_diffrn_reflns_number 28376
_diffrn_reflns_point_group_measured_fraction_full 0.997
_diffrn_reflns_point_group_measured_fraction_max 0.996
_diffrn_reflns_theta_full 25.242
_diffrn_reflns_theta_max 28.279
_diffrn_reflns_theta_min 2.263
_diffrn_source_current 1.4
_diffrn_source_power 0.07
_diffrn_source_voltage 50.0
_diffrn_standards_number 0
_exptl_absorpt_coefficient_mu 2.100
_exptl_absorpt_correction_T_max 0.7457
_exptl_absorpt_correction_T_min 0.6706
_exptl_absorpt_correction_type none
_exptl_absorpt_process_details
;
SADABS-2016/2 (Bruker,2016/2) was used for absorption correction.
wR2(int) was 0.0822 before and 0.0528 after correction.
The Ratio of minimum to maximum transmission is 0.8993.
The \l/2 correction factor is Not present.
;
_exptl_crystal_colour yellow
_exptl_crystal_colour_primary yellow
_exptl_crystal_density_diffrn 1.421
_exptl_crystal_description block
_exptl_crystal_F_000 432
_exptl_crystal_recrystallization_method 'Re-crystallisation from solvent: Ethylacetate'
_exptl_crystal_size_max 0.151
_exptl_crystal_size_mid 0.117
_exptl_crystal_size_min 0.097
_refine_diff_density_max 0.442
_refine_diff_density_min -0.531
_refine_diff_density_rms 0.043
_refine_ls_extinction_method none
_refine_ls_goodness_of_fit_ref 1.003
_refine_ls_hydrogen_treatment constr
_refine_ls_matrix_type full
_refine_ls_number_parameters 245
_refine_ls_number_reflns 4883
_refine_ls_number_restraints 0
_refine_ls_restrained_S_all 1.003
_refine_ls_R_factor_all 0.1095
_refine_ls_R_factor_gt 0.0429
_refine_ls_shift/su_max 0.000
_refine_ls_shift/su_mean 0.000
_refine_ls_structure_factor_coef Fsqd
_refine_ls_weighting_details 'w=1/[\s^2^(Fo^2^)+(0.0451P)^2^+0.3767P] where P=(Fo^2^+2Fc^2^)/3'
_refine_ls_weighting_scheme calc
_refine_ls_wR_factor_gt 0.0953
_refine_ls_wR_factor_ref 0.1199
_reflns_Friedel_coverage 0.000
_reflns_number_gt 2531
_reflns_number_total 4883
_reflns_threshold_expression 'I > 2\s(I)'
_cod_data_source_file d3nj04721k2.cif
_cod_data_source_block 229_180523_0m_a
_cod_depositor_comments 'Adding full bibliography for 7062939.cif.'
_cod_database_code 7062939
_shelx_shelxl_version_number 2018/3
_shelx_space_group_comment
;
The symmetry employed for this shelxl refinement is uniquely defined
by the following loop, which should always be used as a source of
symmetry information in preference to the above space-group names.
They are only intended as comments.
;
_olex2_refinement_description
;
1. Fixed Uiso
 At 1.2 times of:
  All C(H) groups, All C(H,H) groups, All N(H) groups
 At 1.5 times of:
  All C(H,H,H) groups
2.a Secondary CH2 refined with riding coordinates:
 C20(H20A,H20B), C21(H21A,H21B), C22(H22A,H22B)
2.b Aromatic/amide H refined with riding coordinates:
 N1(H1), C5(H5), C7(H7), C8(H8), C11(H11), C13(H13), C15(H15), C16(H16),
 C17(H17), C18(H18), C19(H19)
2.c Idealised Me refined as rotating group:
 C23(H23A,H23B,H23C)
;
_olex2_submission_special_instructions 'No special instructions were received'

loop_
_space_group_symop_operation_xyz
'x, y, z'
'-x, -y, -z'

loop_
_atom_site_label
_atom_site_type_symbol
_atom_site_fract_x
_atom_site_fract_y
_atom_site_fract_z
_atom_site_U_iso_or_equiv
_atom_site_adp_type
_atom_site_occupancy
_atom_site_site_symmetry_order
_atom_site_calc_flag
_atom_site_refinement_flags_posn
_atom_site_refinement_flags_adp
_atom_site_refinement_flags_occupancy
_atom_site_disorder_assembly
_atom_site_disorder_group
Br1 Br 0.17824(4) 0.17846(4) 0.48549(3) 0.0987(2) Uani 1 1 d . . . . .
O1 O 0.2757(2) 0.7279(2) -0.16248(19) 0.0732(6) Uani 1 1 d . . . . .
O2 O 0.19086(18) 0.5523(2) -0.00126(17) 0.0579(5) Uani 1 1 d . . . . .
N1 N 0.5104(2) 0.9066(2) -0.1859(2) 0.0594(6) Uani 1 1 d . . . . .
H1 H 0.440080 0.886030 -0.215040 0.071 Uiso 1 1 calc R U . . .
C1 C 0.2936(3) 0.6657(3) -0.0661(3) 0.0538(7) Uani 1 1 d . . . . .
C2 C 0.4113(3) 0.6988(3) -0.0153(2) 0.0463(6) Uani 1 1 d . . . . .
C3 C 0.4230(2) 0.6101(3) 0.0958(2) 0.0448(6) Uani 1 1 d . . . . .
C4 C 0.3081(3) 0.4913(3) 0.1606(2) 0.0476(6) Uani 1 1 d . . . . .
C5 C 0.3013(3) 0.4006(3) 0.2736(2) 0.0561(7) Uani 1 1 d . . . . .
H5 H 0.374861 0.411920 0.311225 0.067 Uiso 1 1 calc R U . . .
C6 C 0.1864(3) 0.2946(3) 0.3300(3) 0.0616(7) Uani 1 1 d . . . . .
C7 C 0.0768(3) 0.2727(3) 0.2760(3) 0.0655(8) Uani 1 1 d . . . . .
H7 H 0.000717 0.199633 0.314772 0.079 Uiso 1 1 calc R U . . .
C8 C 0.0815(3) 0.3594(3) 0.1653(3) 0.0616(8) Uani 1 1 d . . . . .
H8 H 0.008680 0.345764 0.127753 0.074 Uiso 1 1 calc R U . . .
C9 C 0.1956(3) 0.4680(3) 0.1092(2) 0.0514(6) Uani 1 1 d . . . . .
C10 C 0.5182(3) 0.8192(3) -0.0797(2) 0.0477(6) Uani 1 1 d . . . . .
C11 C 0.6328(3) 0.8439(3) -0.0289(2) 0.0492(6) Uani 1 1 d . . . . .
H11 H 0.702223 0.923041 -0.068763 0.059 Uiso 1 1 calc R U . . .
C12 C 0.6460(2) 0.7545(3) 0.0783(2) 0.0457(6) Uani 1 1 d . . . . .
C13 C 0.5404(3) 0.6380(3) 0.1405(2) 0.0481(6) Uani 1 1 d . . . . .
H13 H 0.548940 0.578105 0.212966 0.058 Uiso 1 1 calc R U . . .
C14 C 0.7711(3) 0.7821(3) 0.1283(2) 0.0473(6) Uani 1 1 d . . . . .
C15 C 0.8225(3) 0.9261(3) 0.1148(2) 0.0583(7) Uani 1 1 d . . . . .
H15 H 0.778888 1.006044 0.073586 0.070 Uiso 1 1 calc R U . . .
C16 C 0.9375(3) 0.9520(4) 0.1617(3) 0.0698(9) Uani 1 1 d . . . . .
H16 H 0.971265 1.049044 0.151649 0.084 Uiso 1 1 calc R U . . .
C17 C 1.0016(3) 0.8360(4) 0.2228(3) 0.0723(9) Uani 1 1 d . . . . .
H17 H 1.078444 0.854233 0.255012 0.087 Uiso 1 1 calc R U . . .
C18 C 0.9538(3) 0.6919(4) 0.2371(3) 0.0688(8) Uani 1 1 d . . . . .
H18 H 0.998498 0.612979 0.278493 0.083 Uiso 1 1 calc R U . . .
C19 C 0.8387(3) 0.6651(3) 0.1897(2) 0.0571(7) Uani 1 1 d . . . . .
H19 H 0.806496 0.567715 0.199050 0.068 Uiso 1 1 calc R U . . .
C20 C 0.6124(3) 1.0325(3) -0.2539(3) 0.0610(7) Uani 1 1 d . . . . .
H20A H 0.711120 0.998168 -0.276735 0.073 Uiso 1 1 calc R U . . .
H20B H 0.616823 1.099031 -0.205746 0.073 Uiso 1 1 calc R U . . .
C21 C 0.5648(4) 1.1154(4) -0.3621(3) 0.0780(9) Uani 1 1 d . . . . .
H21A H 0.467071 1.151729 -0.339259 0.094 Uiso 1 1 calc R U . . .
H21B H 0.558323 1.048387 -0.409467 0.094 Uiso 1 1 calc R U . . .
C22 C 0.6758(5) 1.2474(5) -0.4357(3) 0.1107(13) Uani 1 1 d . . . . .
H22A H 0.683302 1.312660 -0.387224 0.133 Uiso 1 1 calc R U . . .
H22B H 0.773052 1.210083 -0.458565 0.133 Uiso 1 1 calc R U . . .
C23 C 0.6334(7) 1.3334(7) -0.5417(5) 0.184(3) Uani 1 1 d . . . . .
H23A H 0.702768 1.417478 -0.581032 0.275 Uiso 1 1 calc R U . . .
H23B H 0.535470 1.367259 -0.520062 0.275 Uiso 1 1 calc R U . . .
H23C H 0.634341 1.271806 -0.593420 0.275 Uiso 1 1 calc R U . . .

loop_
_atom_site_aniso_label
_atom_site_aniso_U_11
_atom_site_aniso_U_22
_atom_site_aniso_U_33
_atom_site_aniso_U_23
_atom_site_aniso_U_13
_atom_site_aniso_U_12
Br1 0.1013(3) 0.1094(3) 0.0688(3) -0.0022(2) -0.0131(2) -0.0384(2)
O1 0.0732(13) 0.0761(13) 0.0769(14) -0.0084(11) -0.0445(12) -0.0119(10)
O2 0.0469(10) 0.0609(11) 0.0734(13) -0.0190(10) -0.0279(9) -0.0069(9)
N1 0.0511(13) 0.0651(14) 0.0621(15) -0.0075(12) -0.0249(11) -0.0084(11)
C1 0.0440(15) 0.0540(16) 0.0708(19) -0.0234(15) -0.0212(14) 0.0009(12)
C2 0.0366(13) 0.0502(14) 0.0604(16) -0.0232(13) -0.0189(12) 0.0047(11)
C3 0.0353(13) 0.0461(14) 0.0584(16) -0.0219(12) -0.0129(11) 0.0014(10)
C4 0.0388(13) 0.0487(14) 0.0607(17) -0.0236(13) -0.0125(12) -0.0008(11)
C5 0.0486(15) 0.0613(17) 0.0622(18) -0.0230(14) -0.0138(13) -0.0046(13)
C6 0.0544(16) 0.0642(18) 0.0641(18) -0.0203(14) -0.0068(14) -0.0111(14)
C7 0.0498(16) 0.0623(18) 0.082(2) -0.0234(17) -0.0060(15) -0.0148(14)
C8 0.0441(15) 0.0608(17) 0.087(2) -0.0284(17) -0.0212(15) -0.0064(13)
C9 0.0396(14) 0.0535(15) 0.0675(18) -0.0245(14) -0.0164(13) -0.0014(12)
C10 0.0385(13) 0.0502(15) 0.0601(17) -0.0201(13) -0.0175(12) 0.0034(11)
C11 0.0376(13) 0.0506(15) 0.0615(17) -0.0182(13) -0.0131(12) -0.0030(11)
C12 0.0348(13) 0.0504(14) 0.0568(16) -0.0219(13) -0.0123(11) 0.0000(11)
C13 0.0412(13) 0.0540(15) 0.0533(15) -0.0165(12) -0.0170(12) -0.0007(12)
C14 0.0323(12) 0.0620(16) 0.0518(15) -0.0239(13) -0.0088(11) -0.0048(12)
C15 0.0502(15) 0.0627(17) 0.0654(18) -0.0221(14) -0.0149(13) -0.0114(13)
C16 0.0603(18) 0.078(2) 0.075(2) -0.0270(17) -0.0158(16) -0.0258(16)
C17 0.0490(17) 0.107(3) 0.072(2) -0.0359(19) -0.0207(15) -0.0164(18)
C18 0.0534(17) 0.092(2) 0.072(2) -0.0307(17) -0.0290(15) 0.0046(16)
C19 0.0481(15) 0.0659(18) 0.0663(18) -0.0244(15) -0.0241(14) -0.0002(13)
C20 0.0546(16) 0.0623(17) 0.0652(18) -0.0141(14) -0.0169(14) -0.0029(14)
C21 0.070(2) 0.088(2) 0.066(2) -0.0049(17) -0.0168(16) -0.0003(17)
C22 0.110(3) 0.117(3) 0.081(3) 0.014(2) -0.024(2) -0.008(3)
C23 0.183(6) 0.189(6) 0.125(4) 0.050(4) -0.041(4) -0.038(5)

loop_
_atom_type_symbol
_atom_type_description
_atom_type_scat_dispersion_real
_atom_type_scat_dispersion_imag
_atom_type_scat_source
C C 0.0033 0.0016 'International Tables Vol C Tables 4.2.6.8 and 6.1.1.4'
H H 0.0000 0.0000 'International Tables Vol C Tables 4.2.6.8 and 6.1.1.4'
Br Br -0.2901 2.4595 'International Tables Vol C Tables 4.2.6.8 and 6.1.1.4'
N N 0.0061 0.0033 'International Tables Vol C Tables 4.2.6.8 and 6.1.1.4'
O O 0.0106 0.0060 'International Tables Vol C Tables 4.2.6.8 and 6.1.1.4'

loop_
_geom_angle_atom_site_label_1
_geom_angle_atom_site_label_2
_geom_angle_atom_site_label_3
_geom_angle
_geom_angle_site_symmetry_1
_geom_angle_site_symmetry_3
_geom_angle_publ_flag
C1 O2 C9 122.58(19) . . ?
C10 N1 H1 117.8 . . ?
C10 N1 C20 124.3(2) . . ?
C20 N1 H1 117.8 . . ?
O1 C1 O2 114.7(2) . . ?
O1 C1 C2 126.8(2) . . ?
O2 C1 C2 118.4(2) . . ?
C3 C2 C1 120.3(2) . . ?
C3 C2 C10 120.0(2) . . ?
C10 C2 C1 119.7(2) . . ?
C2 C3 C4 118.1(2) . . ?
C13 C3 C2 119.7(2) . . ?
C13 C3 C4 122.2(2) . . ?
C5 C4 C3 124.2(2) . . ?
C9 C4 C3 118.9(2) . . ?
C9 C4 C5 116.9(2) . . ?
C4 C5 H5 119.8 . . ?
C6 C5 C4 120.5(2) . . ?
C6 C5 H5 119.8 . . ?
C5 C6 Br1 119.0(2) . . ?
C5 C6 C7 121.4(3) . . ?
C7 C6 Br1 119.7(2) . . ?
C6 C7 H7 120.4 . . ?
C8 C7 C6 119.2(3) . . ?
C8 C7 H7 120.4 . . ?
C7 C8 H8 120.2 . . ?
C7 C8 C9 119.5(3) . . ?
C9 C8 H8 120.2 . . ?
O2 C9 C4 121.5(2) . . ?
O2 C9 C8 116.0(2) . . ?
C8 C9 C4 122.5(3) . . ?
N1 C10 C2 121.7(2) . . ?
N1 C10 C11 120.7(2) . . ?
C11 C10 C2 117.7(2) . . ?
C10 C11 H11 118.9 . . ?
C12 C11 C10 122.1(2) . . ?
C12 C11 H11 118.9 . . ?
C11 C12 C13 119.5(2) . . ?
C11 C12 C14 120.6(2) . . ?
C13 C12 C14 119.9(2) . . ?
C3 C13 C12 120.9(2) . . ?
C3 C13 H13 119.5 . . ?
C12 C13 H13 119.5 . . ?
C15 C14 C12 120.6(2) . . ?
C19 C14 C12 121.0(2) . . ?
C19 C14 C15 118.4(2) . . ?
C14 C15 H15 119.6 . . ?
C16 C15 C14 120.8(3) . . ?
C16 C15 H15 119.6 . . ?
C15 C16 H16 119.9 . . ?
C17 C16 C15 120.1(3) . . ?
C17 C16 H16 119.9 . . ?
C16 C17 H17 119.7 . . ?
C16 C17 C18 120.5(3) . . ?
C18 C17 H17 119.7 . . ?
C17 C18 H18 120.2 . . ?
C17 C18 C19 119.6(3) . . ?
C19 C18 H18 120.2 . . ?
C14 C19 H19 119.7 . . ?
C18 C19 C14 120.6(3) . . ?
C18 C19 H19 119.7 . . ?
N1 C20 H20A 109.4 . . ?
N1 C20 H20B 109.4 . . ?
N1 C20 C21 111.2(2) . . ?
H20A C20 H20B 108.0 . . ?
C21 C20 H20A 109.4 . . ?
C21 C20 H20B 109.4 . . ?
C20 C21 H21A 109.4 . . ?
C20 C21 H21B 109.4 . . ?
C20 C21 C22 111.0(3) . . ?
H21A C21 H21B 108.0 . . ?
C22 C21 H21A 109.4 . . ?
C22 C21 H21B 109.4 . . ?
C21 C22 H22A 108.9 . . ?
C21 C22 H22B 108.9 . . ?
H22A C22 H22B 107.7 . . ?
C23 C22 C21 113.2(4) . . ?
C23 C22 H22A 108.9 . . ?
C23 C22 H22B 108.9 . . ?
C22 C23 H23A 109.5 . . ?
C22 C23 H23B 109.5 . . ?
C22 C23 H23C 109.5 . . ?
H23A C23 H23B 109.5 . . ?
H23A C23 H23C 109.5 . . ?
H23B C23 H23C 109.5 . . ?

loop_
_geom_bond_atom_site_label_1
_geom_bond_atom_site_label_2
_geom_bond_distance
_geom_bond_site_symmetry_2
_geom_bond_publ_flag
Br1 C6 1.896(3) . ?
O1 C1 1.211(3) . ?
O2 C1 1.366(3) . ?
O2 C9 1.374(3) . ?
N1 H1 0.8600 . ?
N1 C10 1.348(3) . ?
N1 C20 1.446(3) . ?
C1 C2 1.452(3) . ?
C2 C3 1.411(3) . ?
C2 C10 1.428(3) . ?
C3 C4 1.464(3) . ?
C3 C13 1.385(3) . ?
C4 C5 1.396(4) . ?
C4 C9 1.386(3) . ?
C5 H5 0.9300 . ?
C5 C6 1.377(4) . ?
C6 C7 1.380(4) . ?
C7 H7 0.9300 . ?
C7 C8 1.364(4) . ?
C8 H8 0.9300 . ?
C8 C9 1.386(4) . ?
C10 C11 1.403(3) . ?
C11 H11 0.9300 . ?
C11 C12 1.379(3) . ?
C12 C13 1.394(3) . ?
C12 C14 1.488(3) . ?
C13 H13 0.9300 . ?
C14 C15 1.388(4) . ?
C14 C19 1.386(4) . ?
C15 H15 0.9300 . ?
C15 C16 1.377(4) . ?
C16 H16 0.9300 . ?
C16 C17 1.360(4) . ?
C17 H17 0.9300 . ?
C17 C18 1.375(4) . ?
C18 H18 0.9300 . ?
C18 C19 1.386(4) . ?
C19 H19 0.9300 . ?
C20 H20A 0.9700 . ?
C20 H20B 0.9700 . ?
C20 C21 1.501(4) . ?
C21 H21A 0.9700 . ?
C21 H21B 0.9700 . ?
C21 C22 1.541(5) . ?
C22 H22A 0.9700 . ?
C22 H22B 0.9700 . ?
C22 C23 1.464(6) . ?
C23 H23A 0.9600 . ?
C23 H23B 0.9600 . ?
C23 H23C 0.9600 . ?

loop_
_geom_torsion_atom_site_label_1
_geom_torsion_atom_site_label_2
_geom_torsion_atom_site_label_3
_geom_torsion_atom_site_label_4
_geom_torsion
_geom_torsion_site_symmetry_1
_geom_torsion_site_symmetry_2
_geom_torsion_site_symmetry_3
_geom_torsion_site_symmetry_4
_geom_torsion_publ_flag
Br1 C6 C7 C8 178.3(2) . . . . ?
O1 C1 C2 C3 -176.0(3) . . . . ?
O1 C1 C2 C10 2.2(4) . . . . ?
O2 C1 C2 C3 3.4(4) . . . . ?
O2 C1 C2 C10 -178.4(2) . . . . ?
N1 C10 C11 C12 -178.5(2) . . . . ?
N1 C20 C21 C22 -178.7(3) . . . . ?
C1 O2 C9 C4 -1.6(4) . . . . ?
C1 O2 C9 C8 178.4(2) . . . . ?
C1 C2 C3 C4 -3.9(3) . . . . ?
C1 C2 C3 C13 176.5(2) . . . . ?
C1 C2 C10 N1 2.0(4) . . . . ?
C1 C2 C10 C11 -177.9(2) . . . . ?
C2 C3 C4 C5 -176.4(2) . . . . ?
C2 C3 C4 C9 1.8(3) . . . . ?
C2 C3 C13 C12 1.3(4) . . . . ?
C2 C10 C11 C12 1.4(4) . . . . ?
C3 C2 C10 N1 -179.8(2) . . . . ?
C3 C2 C10 C11 0.3(3) . . . . ?
C3 C4 C5 C6 177.8(2) . . . . ?
C3 C4 C9 O2 0.9(4) . . . . ?
C3 C4 C9 C8 -179.0(2) . . . . ?
C4 C3 C13 C12 -178.2(2) . . . . ?
C4 C5 C6 Br1 -177.93(19) . . . . ?
C4 C5 C6 C7 1.3(4) . . . . ?
C5 C4 C9 O2 179.3(2) . . . . ?
C5 C4 C9 C8 -0.7(4) . . . . ?
C5 C6 C7 C8 -0.9(4) . . . . ?
C6 C7 C8 C9 -0.2(4) . . . . ?
C7 C8 C9 O2 -178.9(2) . . . . ?
C7 C8 C9 C4 1.1(4) . . . . ?
C9 O2 C1 O1 178.9(2) . . . . ?
C9 O2 C1 C2 -0.6(3) . . . . ?
C9 C4 C5 C6 -0.5(4) . . . . ?
C10 N1 C20 C21 -174.4(3) . . . . ?
C10 C2 C3 C4 177.9(2) . . . . ?
C10 C2 C3 C13 -1.6(3) . . . . ?
C10 C11 C12 C13 -1.8(4) . . . . ?
C10 C11 C12 C14 178.7(2) . . . . ?
C11 C12 C13 C3 0.4(4) . . . . ?
C11 C12 C14 C15 37.4(3) . . . . ?
C11 C12 C14 C19 -142.8(3) . . . . ?
C12 C14 C15 C16 179.5(2) . . . . ?
C12 C14 C19 C18 -179.2(2) . . . . ?
C13 C3 C4 C5 3.1(4) . . . . ?
C13 C3 C4 C9 -178.7(2) . . . . ?
C13 C12 C14 C15 -142.2(3) . . . . ?
C13 C12 C14 C19 37.6(3) . . . . ?
C14 C12 C13 C3 180.0(2) . . . . ?
C14 C15 C16 C17 -0.4(4) . . . . ?
C15 C14 C19 C18 0.6(4) . . . . ?
C15 C16 C17 C18 0.7(5) . . . . ?
C16 C17 C18 C19 -0.4(5) . . . . ?
C17 C18 C19 C14 -0.3(4) . . . . ?
C19 C14 C15 C16 -0.3(4) . . . . ?
C20 N1 C10 C2 178.2(2) . . . . ?
C20 N1 C10 C11 -2.0(4) . . . . ?
C20 C21 C22 C23 -179.2(4) . . . . ?
